data_7016365
loop_
_publ_author_name
'Shao, Dan-Dan'
'Niu, Jun-Long'
'Hao, Xin-Qi'
'Gong, Jun-Fang'
'Song, Mao-Ping'

_publ_section_title
;
 Neutral and cationic chiral NCN pincer nickel(ii) complexes with
 1,3-bis(2'-imidazolinyl)benzenes: synthesis and characterization.
;
_journal_issue 35
_journal_name_full 'Dalton transactions (Cambridge, England : 2003)'
_journal_page_first 9012
_journal_page_last 9019
_journal_paper_doi 10.1039/c1dt10329f
_journal_volume 40
_journal_year 2011
_chemical_absolute_configuration S
_chemical_formula_sum 'C32 H37 Cl N4 Ni'
_chemical_formula_weight 571.82
_chemical_name_systematic
;
?
;
_space_group_IT_number 5
_symmetry_cell_setting monoclinic
_symmetry_space_group_name_Hall 'C 2y'
_symmetry_space_group_name_H-M 'C 1 2 1'
_atom_sites_solution_hydrogens geom
_atom_sites_solution_primary direct
_atom_sites_solution_secondary difmap
_audit_creation_method SHELXL-97
_cell_angle_alpha 90.00
_cell_angle_beta 100.00(3)
_cell_angle_gamma 90.00
_cell_formula_units_Z 4
_cell_length_a 28.671(6)
_cell_length_b 9.971(2)
_cell_length_c 10.646(2)
_cell_measurement_reflns_used 399
_cell_measurement_temperature 291(2)
_cell_measurement_theta_max 25.1
_cell_measurement_theta_min 2
_cell_volume 2997.2(11)
_computing_cell_refinement raxis
_computing_data_collection raxis
_computing_data_reduction raxis
_computing_molecular_graphics texsan
_computing_publication_material texsan
_computing_structure_refinement 'SHELXL-97 (Sheldrick, 1997)'
_computing_structure_solution 'SHELXS-97 (Sheldrick, 1990)'
_diffrn_ambient_temperature 291(2)
_diffrn_measured_fraction_theta_full 0.966
_diffrn_measured_fraction_theta_max 0.966
_diffrn_measurement_device_type R-AXIS-IV
_diffrn_measurement_method 'Oscillation frames'
_diffrn_radiation_monochromator graphite
_diffrn_radiation_source 'fine-focus sealed tube'
_diffrn_radiation_type MoK\a
_diffrn_radiation_wavelength 0.71073
_diffrn_reflns_av_R_equivalents 0.0279
_diffrn_reflns_av_sigmaI/netI 0.0502
_diffrn_reflns_limit_h_max 37
_diffrn_reflns_limit_h_min -35
_diffrn_reflns_limit_k_max 12
_diffrn_reflns_limit_k_min -12
_diffrn_reflns_limit_l_max 0
_diffrn_reflns_limit_l_min -13
_diffrn_reflns_number 6073
_diffrn_reflns_theta_full 27.52
_diffrn_reflns_theta_max 27.52
_diffrn_reflns_theta_min 1.44
_exptl_absorpt_coefficient_mu 0.763
_exptl_absorpt_correction_T_max 0.8877
_exptl_absorpt_correction_T_min 0.8624
_exptl_absorpt_correction_type multi-scan
_exptl_absorpt_process_details SADABS(2009)
_exptl_crystal_colour red
_exptl_crystal_density_diffrn 1.267
_exptl_crystal_density_method 'not measured'
_exptl_crystal_description PRISMATIC
_exptl_crystal_F_000 1208
_exptl_crystal_size_max 0.20
_exptl_crystal_size_mid 0.18
_exptl_crystal_size_min 0.16
_refine_diff_density_max 0.473
_refine_diff_density_min -0.253
_refine_diff_density_rms 0.047
_refine_ls_abs_structure_details 'Flack H D (1983), Acta Cryst. A39, 876-881'
_refine_ls_abs_structure_Flack 0.508(19)
_refine_ls_extinction_coef 0.0066(5)
_refine_ls_extinction_expression Fc^*^=kFc[1+0.001xFc^2^\l^3^/sin(2\q)]^-1/4^
_refine_ls_extinction_method SHELXL
_refine_ls_goodness_of_fit_ref 1.039
_refine_ls_hydrogen_treatment constr
_refine_ls_matrix_type full
_refine_ls_number_parameters 344
_refine_ls_number_reflns 6044
_refine_ls_number_restraints 1
_refine_ls_restrained_S_all 1.039
_refine_ls_R_factor_all 0.0632
_refine_ls_R_factor_gt 0.0486
_refine_ls_shift/su_max 0.000
_refine_ls_shift/su_mean 0.000
_refine_ls_structure_factor_coef Fsqd
_refine_ls_weighting_details 'calc w=1/[\s^2^(Fo^2^)+(0.0678P)^2^+0.2266P] where P=(Fo^2^+2Fc^2^)/3'
_refine_ls_weighting_scheme calc
_refine_ls_wR_factor_gt 0.1143
_refine_ls_wR_factor_ref 0.1271
_reflns_number_gt 4799
_reflns_number_total 6044
_reflns_threshold_expression >2sigma(I)
_cod_data_source_file c1dt10329f.txt
_cod_data_source_block CCDC-810478
_cod_depositor_comments
;
The following automatic conversions were performed:

'_symmetry_cell_setting' value 'Monoclinic' changed to 'monoclinic'
according to /home/saulius/struct/CIF-dictionaries/cif_core.dic
dictionary named 'cif_core.dic' version 2.4.1 from
2010-06-29.

'_exptl_absorpt_correction_type' value 'Multi-scan'
changed to 'multi-scan' according to
/home/saulius/struct/CIF-dictionaries/cif_core.dic dictionary named
'cif_core.dic' version 2.4.1 from 2010-06-29.

Automatic conversion script
Id: cif_fix_values 1715 2011-07-08 13:25:40Z adriana 
;
_cod_original_cell_volume 2997.3(10)
_cod_original_sg_symbol_H-M C2
_cod_database_code 7016365

loop_
_symmetry_equiv_pos_as_xyz
'x, y, z'
'-x, y, -z'
'x+1/2, y+1/2, z'
'-x+1/2, y+1/2, -z'

loop_
_atom_site_label
_atom_site_type_symbol
_atom_site_fract_x
_atom_site_fract_y
_atom_site_fract_z
_atom_site_U_iso_or_equiv
_atom_site_adp_type
_atom_site_occupancy
_atom_site_symmetry_multiplicity
_atom_site_calc_flag
_atom_site_refinement_flags
Ni1 Ni 0.101682(15) 0.65710(6) 0.01060(4) 0.05258(15) Uani 1 1 d .
Cl1 Cl 0.10466(5) 0.87471(11) 0.06397(11) 0.0736(3) Uani 1 1 d .
N1 N 0.04413(10) 0.6534(5) -0.1108(3) 0.0550(6) Uani 1 1 d .
N2 N -0.00835(12) 0.5407(4) -0.2537(3) 0.0593(8) Uani 1 1 d .
N3 N 0.15961(12) 0.6067(4) 0.1139(3) 0.0610(9) Uani 1 1 d .
N4 N 0.21912(13) 0.4590(4) 0.1613(4) 0.0764(11) Uani 1 1 d .
C1 C 0.10158(14) 0.4780(4) -0.0333(4) 0.0549(9) Uani 1 1 d .
C2 C 0.06449(15) 0.4268(4) -0.1219(4) 0.0566(9) Uani 1 1 d .
C3 C 0.06518(16) 0.2937(4) -0.1606(5) 0.0659(11) Uani 1 1 d .
H3A H 0.0406 0.2587 -0.2202 0.079 Uiso 1 1 calc R
C4 C 0.10337(17) 0.2147(5) -0.1082(5) 0.0729(12) Uani 1 1 d .
H4A H 0.1037 0.1251 -0.1323 0.087 Uiso 1 1 calc R
C5 C 0.14115(17) 0.2639(5) -0.0212(5) 0.0713(12) Uani 1 1 d .
H5A H 0.1666 0.2087 0.0111 0.086 Uiso 1 1 calc R
C6 C 0.14034(15) 0.3979(4) 0.0173(4) 0.0599(10) Uani 1 1 d .
C7 C 0.17404(15) 0.4836(5) 0.1014(4) 0.0624(10) Uani 1 1 d .
C8 C 0.23941(16) 0.5864(6) 0.2178(6) 0.0833(14) Uani 1 1 d .
H8A H 0.2619 0.6238 0.1690 0.100 Uiso 1 1 calc R
H8B H 0.2550 0.5737 0.3055 0.100 Uiso 1 1 calc R
C9 C 0.19531(14) 0.6769(5) 0.2103(4) 0.0692(12) Uani 1 1 d .
H9A H 0.2021 0.7654 0.1776 0.083 Uiso 1 1 calc R
C10 C 0.03102(14) 0.5378(4) -0.1631(4) 0.0511(9) Uani 1 1 d .
C11 C -0.02774(14) 0.6763(5) -0.2553(4) 0.0591(10) Uani 1 1 d .
H11A H -0.0560 0.6784 -0.2165 0.071 Uiso 1 1 calc R
H11B H -0.0355 0.7103 -0.3418 0.071 Uiso 1 1 calc R
C12 C 0.01228(16) 0.7582(5) -0.1768(5) 0.0591(11) Uani 1 1 d .
H12A H -0.0004 0.8124 -0.1137 0.071 Uiso 1 1 calc R
C13 C 0.17650(18) 0.6939(5) 0.3367(4) 0.0760(14) Uani 1 1 d .
H13A H 0.1467 0.7438 0.3174 0.091 Uiso 1 1 calc R
C14 C 0.1656(2) 0.5602(7) 0.3958(6) 0.100(2) Uani 1 1 d .
H14A H 0.1446 0.5086 0.3340 0.150 Uiso 1 1 calc R
H14B H 0.1508 0.5767 0.4686 0.150 Uiso 1 1 calc R
H14C H 0.1945 0.5113 0.4220 0.150 Uiso 1 1 calc R
C15 C 0.2104(2) 0.7769(7) 0.4334(5) 0.1001(19) Uani 1 1 d .
H15A H 0.2169 0.8605 0.3952 0.150 Uiso 1 1 calc R
H15B H 0.2395 0.7283 0.4584 0.150 Uiso 1 1 calc R
H15C H 0.1962 0.7939 0.5070 0.150 Uiso 1 1 calc R
C16 C 0.03950(16) 0.8491(4) -0.2562(4) 0.0665(11) Uani 1 1 d .
H16A H 0.0662 0.8871 -0.1969 0.080 Uiso 1 1 calc R
C17 C 0.06049(18) 0.7725(6) -0.3562(5) 0.0776(13) Uani 1 1 d .
H17A H 0.0768 0.8337 -0.4032 0.116 Uiso 1 1 calc R
H17B H 0.0356 0.7287 -0.4136 0.116 Uiso 1 1 calc R
H17C H 0.0824 0.7066 -0.3152 0.116 Uiso 1 1 calc R
C18 C 0.0086(2) 0.9672(6) -0.3117(5) 0.0970(19) Uani 1 1 d .
H18A H 0.0260 1.0225 -0.3611 0.146 Uiso 1 1 calc R
H18B H -0.0001 1.0191 -0.2435 0.146 Uiso 1 1 calc R
H18C H -0.0194 0.9340 -0.3653 0.146 Uiso 1 1 calc R
C19 C -0.03713(13) 0.4274(4) -0.2987(4) 0.0539(9) Uani 1 1 d .
C20 C -0.05270(15) 0.4135(5) -0.4307(4) 0.0670(11) Uani 1 1 d .
H20A H -0.0441 0.4756 -0.4879 0.080 Uiso 1 1 calc R
C21 C -0.08155(17) 0.3033(6) -0.4737(5) 0.0769(14) Uani 1 1 d .
H21A H -0.0919 0.2927 -0.5609 0.092 Uiso 1 1 calc R
C22 C -0.09506(17) 0.2103(5) -0.3914(6) 0.0765(13) Uani 1 1 d .
C23 C -0.07927(17) 0.2287(5) -0.2636(6) 0.0782(14) Uani 1 1 d .
H23A H -0.0879 0.1668 -0.2064 0.094 Uiso 1 1 calc R
C24 C -0.05112(15) 0.3355(5) -0.2169(4) 0.0654(11) Uani 1 1 d .
H24A H -0.0415 0.3454 -0.1293 0.079 Uiso 1 1 calc R
C25 C -0.1261(2) 0.0913(7) -0.4433(8) 0.120(2) Uani 1 1 d .
H25A H -0.1322 0.0368 -0.3737 0.180 Uiso 1 1 calc R
H25B H -0.1101 0.0388 -0.4983 0.180 Uiso 1 1 calc R
H25C H -0.1555 0.1236 -0.4906 0.180 Uiso 1 1 calc R
C26 C 0.24138(15) 0.3308(5) 0.1858(4) 0.0670(12) Uani 1 1 d .
C27 C 0.28718(16) 0.3112(6) 0.1622(5) 0.0791(14) Uani 1 1 d .
H27A H 0.3034 0.3808 0.1307 0.095 Uiso 1 1 calc R
C28 C 0.30822(17) 0.1870(7) 0.1863(5) 0.0840(18) Uani 1 1 d .
H28A H 0.3388 0.1741 0.1703 0.101 Uiso 1 1 calc R
C29 C 0.28539(17) 0.0824(6) 0.2328(4) 0.0750(13) Uani 1 1 d .
C30 C 0.23994(19) 0.1044(6) 0.2542(6) 0.0851(17) Uani 1 1 d .
H30A H 0.2233 0.0345 0.2838 0.102 Uiso 1 1 calc R
C31 C 0.21878(17) 0.2279(6) 0.2326(6) 0.0797(16) Uani 1 1 d .
H31A H 0.1885 0.2410 0.2503 0.096 Uiso 1 1 calc R
C32 C 0.3093(2) -0.0543(7) 0.2593(6) 0.1008(19) Uani 1 1 d .
H32A H 0.3406 -0.0509 0.2390 0.151 Uiso 1 1 calc R
H32B H 0.2910 -0.1213 0.2077 0.151 Uiso 1 1 calc R
H32C H 0.3112 -0.0764 0.3478 0.151 Uiso 1 1 calc R

loop_
_atom_site_aniso_label
_atom_site_aniso_U_11
_atom_site_aniso_U_22
_atom_site_aniso_U_33
_atom_site_aniso_U_23
_atom_site_aniso_U_13
_atom_site_aniso_U_12
Ni1 0.0523(3) 0.0550(3) 0.0479(2) 0.0029(3) 0.00164(16) -0.0009(3)
Cl1 0.0853(8) 0.0596(6) 0.0684(7) -0.0030(5) -0.0075(5) -0.0019(6)
N1 0.0565(16) 0.0555(16) 0.0504(14) 0.002(2) 0.0015(12) 0.004(2)
N2 0.0496(19) 0.060(2) 0.0629(19) -0.0040(17) -0.0053(15) -0.0010(15)
N3 0.054(2) 0.066(2) 0.0595(18) 0.0034(15) 0.0007(15) -0.0039(15)
N4 0.052(2) 0.069(3) 0.100(3) 0.010(2) -0.0090(19) -0.0024(18)
C1 0.054(2) 0.058(2) 0.0510(19) 0.0082(18) 0.0052(16) -0.0011(17)
C2 0.054(2) 0.056(2) 0.058(2) 0.0057(18) 0.0074(17) 0.0007(18)
C3 0.061(3) 0.055(3) 0.078(3) -0.001(2) 0.003(2) 0.0002(19)
C4 0.075(3) 0.054(2) 0.087(3) -0.001(2) 0.007(2) -0.001(2)
C5 0.069(3) 0.061(2) 0.081(3) 0.016(2) 0.005(2) 0.007(2)
C6 0.053(2) 0.059(2) 0.065(2) 0.0042(19) 0.0049(18) 0.0026(19)
C7 0.054(2) 0.066(3) 0.064(2) 0.010(2) 0.0019(18) -0.0042(19)
C8 0.055(3) 0.083(3) 0.107(4) 0.007(3) 0.000(2) -0.008(2)
C9 0.056(2) 0.068(3) 0.077(2) 0.013(2) -0.0067(18) -0.013(2)
C10 0.050(2) 0.053(2) 0.049(2) 0.0028(18) 0.0064(16) 0.0005(17)
C11 0.057(2) 0.061(3) 0.0560(19) -0.003(2) 0.0010(16) 0.010(2)
C12 0.058(2) 0.056(2) 0.061(3) 0.0001(19) 0.001(2) 0.011(2)
C13 0.074(3) 0.086(4) 0.062(2) 0.011(2) -0.008(2) -0.012(2)
C14 0.107(4) 0.113(5) 0.076(3) 0.014(3) 0.004(3) -0.040(4)
C15 0.119(5) 0.095(4) 0.076(3) 0.004(3) -0.013(3) -0.026(4)
C16 0.069(3) 0.058(3) 0.064(2) 0.000(2) -0.012(2) -0.006(2)
C17 0.076(3) 0.092(3) 0.064(3) 0.002(3) 0.009(2) -0.001(3)
C18 0.133(5) 0.069(3) 0.078(3) 0.012(3) -0.014(3) 0.012(3)
C19 0.043(2) 0.058(2) 0.059(2) -0.0016(18) 0.0051(16) 0.0007(17)
C20 0.056(2) 0.079(3) 0.063(2) -0.007(2) 0.0041(19) 0.004(2)
C21 0.061(3) 0.091(4) 0.076(3) -0.033(3) 0.003(2) 0.000(2)
C22 0.053(2) 0.073(3) 0.106(4) -0.021(3) 0.019(2) -0.004(2)
C23 0.068(3) 0.077(3) 0.096(4) -0.005(3) 0.031(3) -0.006(2)
C24 0.062(3) 0.077(3) 0.059(2) -0.008(2) 0.0161(19) -0.006(2)
C25 0.083(4) 0.101(5) 0.175(7) -0.047(5) 0.021(4) -0.022(4)
C26 0.048(2) 0.081(3) 0.068(3) 0.013(2) -0.0020(19) 0.006(2)
C27 0.051(3) 0.101(4) 0.087(3) 0.001(3) 0.017(2) -0.005(3)
C28 0.054(2) 0.113(5) 0.085(3) -0.009(3) 0.012(2) 0.013(3)
C29 0.069(3) 0.093(4) 0.063(3) 0.002(3) 0.010(2) 0.025(3)
C30 0.069(3) 0.096(4) 0.094(4) 0.030(3) 0.027(3) 0.019(3)
C31 0.053(3) 0.090(4) 0.100(4) 0.032(3) 0.022(3) 0.019(2)
C32 0.104(4) 0.099(4) 0.102(4) 0.008(4) 0.023(3) 0.040(4)

loop_
_atom_type_symbol
_atom_type_description
_atom_type_scat_dispersion_real
_atom_type_scat_dispersion_imag
_atom_type_scat_source
C C 0.0033 0.0016 'International Tables Vol C Tables 4.2.6.8 and 6.1.1.4'
H H 0.0000 0.0000 'International Tables Vol C Tables 4.2.6.8 and 6.1.1.4'
N N 0.0061 0.0033 'International Tables Vol C Tables 4.2.6.8 and 6.1.1.4'
Cl Cl 0.1484 0.1585 'International Tables Vol C Tables 4.2.6.8 and 6.1.1.4'
Ni Ni 0.3393 1.1124 'International Tables Vol C Tables 4.2.6.8 and 6.1.1.4'

loop_
_geom_angle_atom_site_label_1
_geom_angle_atom_site_label_2
_geom_angle_atom_site_label_3
_geom_angle
C1 Ni1 N3 81.56(17)
C1 Ni1 N1 81.19(19)
N3 Ni1 N1 162.67(17)
C1 Ni1 Cl1 177.91(13)
N3 Ni1 Cl1 96.82(12)
N1 Ni1 Cl1 100.39(14)
C10 N1 C12 108.2(3)
C10 N1 Ni1 117.1(3)
C12 N1 Ni1 134.1(3)
C10 N2 C19 125.7(4)
C10 N2 C11 107.3(3)
C19 N2 C11 122.1(3)
C7 N3 C9 108.6(4)
C7 N3 Ni1 116.8(3)
C9 N3 Ni1 134.6(3)
C7 N4 C26 127.1(4)
C7 N4 C8 108.0(4)
C26 N4 C8 124.1(4)
C2 C1 C6 121.0(4)
C2 C1 Ni1 119.6(3)
C6 C1 Ni1 119.3(3)
C1 C2 C3 120.2(4)
C1 C2 C10 107.9(4)
C3 C2 C10 131.8(4)
C4 C3 C2 118.3(4)
C4 C3 H3A 120.8
C2 C3 H3A 120.8
C3 C4 C5 122.6(5)
C3 C4 H4A 118.7
C5 C4 H4A 118.7
C4 C5 C6 118.9(4)
C4 C5 H5A 120.6
C6 C5 H5A 120.6
C1 C6 C5 119.0(4)
C1 C6 C7 107.2(4)
C5 C6 C7 133.7(4)
N3 C7 N4 114.4(4)
N3 C7 C6 114.9(4)
N4 C7 C6 130.6(4)
N4 C8 C9 102.7(4)
N4 C8 H8A 111.2
C9 C8 H8A 111.2
N4 C8 H8B 111.2
C9 C8 H8B 111.2
H8A C8 H8B 109.1
N3 C9 C13 110.5(3)
N3 C9 C8 102.7(4)
C13 C9 C8 115.2(4)
N3 C9 H9A 109.4
C13 C9 H9A 109.4
C8 C9 H9A 109.4
N1 C10 N2 115.3(4)
N1 C10 C2 114.2(4)
N2 C10 C2 130.2(4)
N2 C11 C12 103.9(3)
N2 C11 H11A 111.0
C12 C11 H11A 111.0
N2 C11 H11B 111.0
C12 C11 H11B 111.0
H11A C11 H11B 109.0
N1 C12 C11 103.0(4)
N1 C12 C16 110.2(3)
C11 C12 C16 114.6(4)
N1 C12 H12A 109.6
C11 C12 H12A 109.6
C16 C12 H12A 109.6
C14 C13 C15 110.3(4)
C14 C13 C9 113.0(4)
C15 C13 C9 111.6(4)
C14 C13 H13A 107.2
C15 C13 H13A 107.2
C9 C13 H13A 107.2
C13 C14 H14A 109.5
C13 C14 H14B 109.5
H14A C14 H14B 109.5
C13 C14 H14C 109.5
H14A C14 H14C 109.5
H14B C14 H14C 109.5
C13 C15 H15A 109.5
C13 C15 H15B 109.5
H15A C15 H15B 109.5
C13 C15 H15C 109.5
H15A C15 H15C 109.5
H15B C15 H15C 109.5
C17 C16 C18 113.0(4)
C17 C16 C12 112.9(4)
C18 C16 C12 110.5(4)
C17 C16 H16A 106.7
C18 C16 H16A 106.7
C12 C16 H16A 106.7
C16 C17 H17A 109.5
C16 C17 H17B 109.5
H17A C17 H17B 109.5
C16 C17 H17C 109.5
H17A C17 H17C 109.5
H17B C17 H17C 109.5
C16 C18 H18A 109.5
C16 C18 H18B 109.5
H18A C18 H18B 109.5
C16 C18 H18C 109.5
H18A C18 H18C 109.5
H18B C18 H18C 109.5
C24 C19 C20 119.5(4)
C24 C19 N2 122.0(4)
C20 C19 N2 118.4(4)
C21 C20 C19 118.0(5)
C21 C20 H20A 121.0
C19 C20 H20A 121.0
C22 C21 C20 122.3(5)
C22 C21 H21A 118.8
C20 C21 H21A 118.8
C23 C22 C21 117.4(5)
C23 C22 C25 122.3(6)
C21 C22 C25 120.2(6)
C22 C23 C24 122.3(5)
C22 C23 H23A 118.8
C24 C23 H23A 118.8
C19 C24 C23 120.3(4)
C19 C24 H24A 119.8
C23 C24 H24A 119.8
C22 C25 H25A 109.5
C22 C25 H25B 109.5
H25A C25 H25B 109.5
C22 C25 H25C 109.5
H25A C25 H25C 109.5
H25B C25 H25C 109.5
C31 C26 C27 119.1(5)
C31 C26 N4 121.1(4)
C27 C26 N4 119.7(5)
C28 C27 C26 119.2(5)
C28 C27 H27A 120.4
C26 C27 H27A 120.4
C29 C28 C27 121.9(5)
C29 C28 H28A 119.0
C27 C28 H28A 119.0
C28 C29 C30 117.6(5)
C28 C29 C32 121.2(5)
C30 C29 C32 121.1(6)
C31 C30 C29 121.1(5)
C31 C30 H30A 119.4
C29 C30 H30A 119.4
C26 C31 C30 121.0(4)
C26 C31 H31A 119.5
C30 C31 H31A 119.5
C29 C32 H32A 109.5
C29 C32 H32B 109.5
H32A C32 H32B 109.5
C29 C32 H32C 109.5
H32A C32 H32C 109.5
H32B C32 H32C 109.5

loop_
_geom_bond_atom_site_label_1
_geom_bond_atom_site_label_2
_geom_bond_distance
Ni1 C1 1.846(4)
Ni1 N3 1.894(3)
Ni1 N1 1.912(3)
Ni1 Cl1 2.2408(14)
N1 C10 1.307(6)
N1 C12 1.482(6)
N2 C10 1.352(5)
N2 C19 1.432(5)
N2 C11 1.462(6)
N3 C7 1.309(6)
N3 C9 1.492(5)
N4 C7 1.361(5)
N4 C26 1.433(6)
N4 C8 1.481(7)
C1 C2 1.390(6)
C1 C6 1.399(6)
C2 C3 1.391(6)
C2 C10 1.480(6)
C3 C4 1.385(7)
C3 H3A 0.9300
C4 C5 1.387(7)
C4 H4A 0.9300
C5 C6 1.399(7)
C5 H5A 0.9300
C6 C7 1.471(6)
C8 C9 1.544(7)
C8 H8A 0.9700
C8 H8B 0.9700
C9 C13 1.544(7)
C9 H9A 0.9800
C11 C12 1.532(6)
C11 H11A 0.9700
C11 H11B 0.9700
C12 C16 1.541(7)
C12 H12A 0.9800
C13 C14 1.530(8)
C13 C15 1.530(7)
C13 H13A 0.9800
C14 H14A 0.9600
C14 H14B 0.9600
C14 H14C 0.9600
C15 H15A 0.9600
C15 H15B 0.9600
C15 H15C 0.9600
C16 C17 1.517(7)
C16 C18 1.528(7)
C16 H16A 0.9800
C17 H17A 0.9600
C17 H17B 0.9600
C17 H17C 0.9600
C18 H18A 0.9600
C18 H18B 0.9600
C18 H18C 0.9600
C19 C24 1.371(6)
C19 C20 1.406(6)
C20 C21 1.404(7)
C20 H20A 0.9300
C21 C22 1.377(8)
C21 H21A 0.9300
C22 C23 1.370(8)
C22 C25 1.528(7)
C23 C24 1.376(7)
C23 H23A 0.9300
C24 H24A 0.9300
C25 H25A 0.9600
C25 H25B 0.9600
C25 H25C 0.9600
C26 C31 1.353(7)
C26 C27 1.393(6)
C27 C28 1.382(8)
C27 H27A 0.9300
C28 C29 1.369(8)
C28 H28A 0.9300
C29 C30 1.379(7)
C29 C32 1.529(8)
C30 C31 1.375(7)
C30 H30A 0.9300
C31 H31A 0.9300
C32 H32A 0.9600
C32 H32B 0.9600
C32 H32C 0.9600

loop_
_geom_torsion_atom_site_label_1
_geom_torsion_atom_site_label_2
_geom_torsion_atom_site_label_3
_geom_torsion_atom_site_label_4
_geom_torsion
C1 Ni1 N1 C10 1.5(3)
N3 Ni1 N1 C10 6.6(6)
Cl1 Ni1 N1 C10 -179.9(3)
C1 Ni1 N1 C12 -168.0(4)
N3 Ni1 N1 C12 -162.9(5)
Cl1 Ni1 N1 C12 10.6(4)
C1 Ni1 N3 C7 5.0(3)
N1 Ni1 N3 C7 -0.2(7)
Cl1 Ni1 N3 C7 -173.7(3)
C1 Ni1 N3 C9 -176.1(4)
N1 Ni1 N3 C9 178.8(4)
Cl1 Ni1 N3 C9 5.2(4)
N3 Ni1 C1 C2 -179.1(4)
N1 Ni1 C1 C2 -0.7(3)
Cl1 Ni1 C1 C2 -140(3)
N3 Ni1 C1 C6 -3.0(3)
N1 Ni1 C1 C6 175.4(4)
Cl1 Ni1 C1 C6 36(4)
C6 C1 C2 C3 0.7(6)
Ni1 C1 C2 C3 176.8(3)
C6 C1 C2 C10 -176.2(4)
Ni1 C1 C2 C10 -0.1(5)
C1 C2 C3 C4 0.4(7)
C10 C2 C3 C4 176.4(5)
C2 C3 C4 C5 -1.4(8)
C3 C4 C5 C6 1.3(8)
C2 C1 C6 C5 -0.9(6)
Ni1 C1 C6 C5 -176.9(3)
C2 C1 C6 C7 176.8(4)
Ni1 C1 C6 C7 0.8(5)
C4 C5 C6 C1 -0.1(7)
C4 C5 C6 C7 -177.1(5)
C9 N3 C7 N4 -9.5(5)
Ni1 N3 C7 N4 169.7(3)
C9 N3 C7 C6 174.9(3)
Ni1 N3 C7 C6 -5.9(5)
C26 N4 C7 N3 166.9(5)
C8 N4 C7 N3 -3.3(6)
C26 N4 C7 C6 -18.3(8)
C8 N4 C7 C6 171.5(5)
C1 C6 C7 N3 3.2(5)
C5 C6 C7 N3 -179.6(5)
C1 C6 C7 N4 -171.5(5)
C5 C6 C7 N4 5.7(9)
C7 N4 C8 C9 13.8(5)
C26 N4 C8 C9 -156.8(4)
C7 N3 C9 C13 -106.0(4)
Ni1 N3 C9 C13 75.0(5)
C7 N3 C9 C8 17.3(5)
Ni1 N3 C9 C8 -161.7(3)
N4 C8 C9 N3 -18.1(5)
N4 C8 C9 C13 102.0(5)
C12 N1 C10 N2 -4.3(5)
Ni1 N1 C10 N2 -176.4(3)
C12 N1 C10 C2 170.1(4)
Ni1 N1 C10 C2 -1.9(5)
C19 N2 C10 N1 -161.3(4)
C11 N2 C10 N1 -6.2(5)
C19 N2 C10 C2 25.3(7)
C11 N2 C10 C2 -179.6(4)
C1 C2 C10 N1 1.3(5)
C3 C2 C10 N1 -175.1(4)
C1 C2 C10 N2 174.7(4)
C3 C2 C10 N2 -1.7(8)
C10 N2 C11 C12 13.3(5)
C19 N2 C11 C12 169.5(4)
C10 N1 C12 C11 12.2(4)
Ni1 N1 C12 C11 -177.6(3)
C10 N1 C12 C16 -110.5(4)
Ni1 N1 C12 C16 59.6(5)
N2 C11 C12 N1 -15.1(4)
N2 C11 C12 C16 104.6(4)
N3 C9 C13 C14 60.3(5)
C8 C9 C13 C14 -55.5(6)
N3 C9 C13 C15 -174.8(4)
C8 C9 C13 C15 69.5(6)
N1 C12 C16 C17 59.1(5)
C11 C12 C16 C17 -56.5(5)
N1 C12 C16 C18 -173.3(4)
C11 C12 C16 C18 71.1(5)
C10 N2 C19 C24 46.2(6)
C11 N2 C19 C24 -105.5(5)
C10 N2 C19 C20 -136.1(4)
C11 N2 C19 C20 72.2(5)
C24 C19 C20 C21 -1.2(6)
N2 C19 C20 C21 -179.0(4)
C19 C20 C21 C22 0.4(7)
C20 C21 C22 C23 0.1(7)
C20 C21 C22 C25 -179.4(5)
C21 C22 C23 C24 0.2(7)
C25 C22 C23 C24 179.7(5)
C20 C19 C24 C23 1.5(6)
N2 C19 C24 C23 179.2(4)
C22 C23 C24 C19 -1.1(7)
C7 N4 C26 C31 -45.4(8)
C8 N4 C26 C31 123.4(6)
C7 N4 C26 C27 135.0(5)
C8 N4 C26 C27 -56.2(7)
C31 C26 C27 C28 0.5(8)
N4 C26 C27 C28 -180.0(5)
C26 C27 C28 C29 -0.1(9)
C27 C28 C29 C30 0.6(8)
C27 C28 C29 C32 -179.8(5)
C28 C29 C30 C31 -1.6(9)
C32 C29 C30 C31 178.8(6)
C27 C26 C31 C30 -1.4(9)
N4 C26 C31 C30 179.0(5)
C29 C30 C31 C26 2.0(10)
